data_2227043
loop_
_publ_author_name
'Ramli, Youssef'
'Moussaif, Ahmed'
'Zouihri, Hafid'
'Lazar, Sa\"id'
'Essassi, E. M.'

_publ_section_title
;
 1-Benzyl-3-methylquinoxalin-2(1<i>H</i>)-one
;
_journal_coeditor_code PV2301
_journal_issue 8
_journal_name_full 'Acta Crystallographica Section E'
_journal_page_first o1922
_journal_paper_doi 10.1107/S1600536810025614
_journal_volume 66
_journal_year 2010
_chemical_formula_iupac 'C16 H14 N2 O'
_chemical_formula_moiety 'C16 H14 N2 O'
_chemical_formula_sum 'C16 H14 N2 O'
_chemical_formula_weight 250.29
_chemical_name_systematic
;
1-Benzyl-3-methylquinoxalin-2(1<i>H</i>)-one
;
_space_group_IT_number 2
_symmetry_cell_setting triclinic
_symmetry_space_group_name_Hall '-P 1'
_symmetry_space_group_name_H-M 'P -1'
_atom_sites_solution_hydrogens geom
_atom_sites_solution_primary direct
_atom_sites_solution_secondary difmap
_audit_creation_method SHELXL-97
_cell_angle_alpha 118.034(2)
_cell_angle_beta 100.217(2)
_cell_angle_gamma 92.7260(10)
_cell_formula_units_Z 6
_cell_length_a 7.4433(2)
_cell_length_b 17.5444(5)
_cell_length_c 18.0598(7)
_cell_measurement_pressure 101
_cell_measurement_reflns_used 4372
_cell_measurement_temperature 296(2)
_cell_measurement_theta_max 27.3
_cell_measurement_theta_min 2.3
_cell_volume 2025.27(12)
_computing_cell_refinement 'SAINT (Bruker, 2005)'
_computing_data_collection 'APEX2 (Bruker, 2005)'
_computing_data_reduction 'SAINT (Bruker, 2005)'
_computing_molecular_graphics 'PLATON (Spek, 2009)'
_computing_publication_material 'publCIF (Westrip, 2010)'
_computing_structure_refinement 'SHELXL97 (Sheldrick, 2008)'
_computing_structure_solution 'SHELXS97 (Sheldrick, 2008)'
_diffrn_ambient_temperature 296(2)
_diffrn_measured_fraction_theta_full 0.997
_diffrn_measured_fraction_theta_max 0.997
_diffrn_measurement_device_type 'Bruker X8 APEXII CCD area-detector'
_diffrn_measurement_method '\f and \w'
_diffrn_radiation_monochromator graphite
_diffrn_radiation_source 'fine-focus sealed tube'
_diffrn_radiation_type MoK\a
_diffrn_radiation_wavelength 0.71073
_diffrn_reflns_av_R_equivalents 0.0275
_diffrn_reflns_av_sigmaI/netI 0.0234
_diffrn_reflns_limit_h_max 9
_diffrn_reflns_limit_h_min -9
_diffrn_reflns_limit_k_max 23
_diffrn_reflns_limit_k_min -23
_diffrn_reflns_limit_l_max 23
_diffrn_reflns_limit_l_min -23
_diffrn_reflns_number 46425
_diffrn_reflns_theta_full 28.00
_diffrn_reflns_theta_max 28.00
_diffrn_reflns_theta_min 1.34
_exptl_absorpt_coefficient_mu 0.078
_exptl_absorpt_correction_type none
_exptl_crystal_colour yellow
_exptl_crystal_density_diffrn 1.231
_exptl_crystal_density_method 'not measured'
_exptl_crystal_description Prism
_exptl_crystal_F_000 792
_exptl_crystal_size_max 0.25
_exptl_crystal_size_mid 0.21
_exptl_crystal_size_min 0.15
_refine_diff_density_max 0.301
_refine_diff_density_min -0.239
_refine_ls_extinction_coef 0.0084(16)
_refine_ls_extinction_expression Fc^*^=kFc[1+0.001xFc^2^\l^3^/sin(2\q)]^-1/4^
_refine_ls_extinction_method 'SHELXL97 (Sheldrick, 2008)'
_refine_ls_goodness_of_fit_ref 1.088
_refine_ls_hydrogen_treatment constr
_refine_ls_matrix_type full
_refine_ls_number_parameters 516
_refine_ls_number_reflns 9750
_refine_ls_number_restraints 0
_refine_ls_restrained_S_all 1.088
_refine_ls_R_factor_all 0.0840
_refine_ls_R_factor_gt 0.0499
_refine_ls_shift/su_max 0.001
_refine_ls_shift/su_mean 0.000
_refine_ls_structure_factor_coef Fsqd
_refine_ls_weighting_details 'calc w=1/[\s^2^(Fo^2^)+(0.0860P)^2^+0.1960P] where P=(Fo^2^+2Fc^2^)/3'
_refine_ls_weighting_scheme calc
_refine_ls_wR_factor_gt 0.1416
_refine_ls_wR_factor_ref 0.1655
_reflns_number_gt 6445
_reflns_number_total 9750
_reflns_threshold_expression I>2sigma(I)
_cod_data_source_file pv2301.cif
_cod_data_source_block I
_cod_original_cell_volume 2025.27(11)
_cod_database_code 2227043
_cod_database_fobs_code 2227043

loop_
_symmetry_equiv_pos_as_xyz
'x, y, z'
'-x, -y, -z'

loop_
_atom_site_type_symbol
_atom_site_label
_atom_site_fract_x
_atom_site_fract_y
_atom_site_fract_z
_atom_site_U_iso_or_equiv
_atom_site_adp_type
_atom_site_calc_flag
_atom_site_refinement_flags
_atom_site_occupancy
_atom_site_disorder_assembly
_atom_site_disorder_group
N N11 0.28817(17) 0.61727(8) 0.12094(8) 0.0539(3) Uani d . 1 . .
N N12 0.24494(17) 0.50211(9) -0.05373(8) 0.0535(3) Uani d . 1 . .
N N21 0.68069(17) 0.40186(8) 0.50730(7) 0.0473(3) Uani d . 1 . .
N N22 0.82004(17) 0.56626(8) 0.53631(8) 0.0535(3) Uani d . 1 . .
N N31 0.29515(17) 0.08130(8) 0.97102(8) 0.0497(3) Uani d . 1 . .
N N32 0.22062(16) -0.00511(8) 1.06097(8) 0.0496(3) Uani d . 1 . .
C C310 0.28440(18) -0.00937(9) 0.93170(9) 0.0452(3) Uani d . 1 . .
C C316 0.22919(19) 0.07835(10) 1.09571(9) 0.0485(3) Uani d . 1 . .
C C317 0.2642(2) 0.12871(10) 1.05228(10) 0.0518(4) Uani d . 1 . .
C C314 0.2368(2) -0.14167(10) 0.94073(10) 0.0557(4) Uani d . 1 . .
H H314 0.2116 -0.1693 0.9716 0.067 Uiso calc R 1 . .
C C311 0.3100(2) -0.05966(11) 0.84834(10) 0.0571(4) Uani d . 1 . .
H H311 0.3340 -0.0330 0.8164 0.069 Uiso calc R 1 . .
C C313 0.2644(2) -0.19009(11) 0.85939(11) 0.0635(4) Uani d . 1 . .
H H313 0.2595 -0.2503 0.8352 0.076 Uiso calc R 1 . .
C C312 0.2996(2) -0.14864(12) 0.81358(11) 0.0643(5) Uani d . 1 . .
H H312 0.3167 -0.1817 0.7580 0.077 Uiso calc R 1 . .
C C320 0.1937(2) 0.12140(10) 0.85582(10) 0.0562(4) Uani d . 1 . .
C C319 0.3461(2) 0.12854(12) 0.92698(12) 0.0637(4) Uani d . 1 . .
H H31A 0.4511 0.1063 0.9030 0.076 Uiso calc R 1 . .
H H31B 0.3847 0.1898 0.9692 0.076 Uiso calc R 1 . .
C C31 0.2052(3) 0.12919(12) 1.18591(11) 0.0657(4) Uani d . 1 . .
H H31C 0.1831 0.0899 1.2076 0.099 Uiso calc PR 0.50 . .
H H31D 0.1020 0.1601 1.1865 0.099 Uiso calc PR 0.50 . .
H H31E 0.3150 0.1702 1.2215 0.099 Uiso calc PR 0.50 . .
H H31F 0.2169 0.1902 1.2028 0.099 Uiso calc PR 0.50 . .
H H31G 0.2981 0.1200 1.2239 0.099 Uiso calc PR 0.50 . .
H H31H 0.0851 0.1100 1.1889 0.099 Uiso calc PR 0.50 . .
C C325 0.0106(3) 0.09773(12) 0.84936(12) 0.0684(5) Uani d . 1 . .
H H325 -0.0229 0.0836 0.8892 0.082 Uiso calc R 1 . .
C C323 -0.0772(4) 0.11456(15) 0.72508(15) 0.0924(7) Uani d . 1 . .
H H323 -0.1680 0.1115 0.6807 0.111 Uiso calc R 1 . .
C C321 0.2399(3) 0.14226(12) 0.79587(13) 0.0766(5) Uani d . 1 . .
H H321 0.3630 0.1586 0.7992 0.092 Uiso calc R 1 . .
C C322 0.1044(4) 0.13898(14) 0.73145(15) 0.0938(7) Uani d . 1 . .
H H322 0.1368 0.1535 0.6917 0.113 Uiso calc R 1 . .
C C324 -0.1241(3) 0.09471(15) 0.78441(14) 0.0856(6) Uani d . 1 . .
H H324 -0.2476 0.0790 0.7810 0.103 Uiso calc R 1 . .
C C210 0.64496(18) 0.42088(9) 0.43991(8) 0.0420(3) Uani d . 1 . .
C C215 0.71574(19) 0.50356(9) 0.45595(9) 0.0450(3) Uani d . 1 . .
C C217 0.7903(2) 0.46041(11) 0.58679(9) 0.0532(4) Uani d . 1 . .
C C211 0.54277(19) 0.36064(10) 0.35746(9) 0.0510(3) Uani d . 1 . .
H H211 0.4967 0.3050 0.3458 0.061 Uiso calc R 1 . .
C C216 0.85465(19) 0.54651(10) 0.59690(9) 0.0521(4) Uani d . 1 . .
C C212 0.5101(2) 0.38320(12) 0.29369(10) 0.0599(4) Uani d . 1 . .
H H212 0.4423 0.3426 0.2390 0.072 Uiso calc R 1 . .
C C214 0.6798(2) 0.52521(11) 0.39025(11) 0.0573(4) Uani d . 1 . .
H H214 0.7258 0.5805 0.4008 0.069 Uiso calc R 1 . .
C C213 0.5769(2) 0.46550(13) 0.30999(11) 0.0629(4) Uani d . 1 . .
H H213 0.5523 0.4806 0.2667 0.075 Uiso calc R 1 . .
C C219 0.6009(3) 0.31832(11) 0.49568(11) 0.0613(4) Uani d . 1 . .
H H21A 0.4733 0.3045 0.4643 0.074 Uiso calc R 1 . .
H H21B 0.6016 0.3240 0.5518 0.074 Uiso calc R 1 . .
C C21 0.9649(2) 0.61360(13) 0.68370(11) 0.0733(5) Uani d . 1 . .
H H21C 0.9990 0.6665 0.6826 0.110 Uiso calc PR 0.50 . .
H H21D 1.0744 0.5922 0.6985 0.110 Uiso calc PR 0.50 . .
H H21E 0.8923 0.6252 0.7258 0.110 Uiso calc PR 0.50 . .
H H21F 0.9781 0.5895 0.7220 0.110 Uiso calc PR 0.50 . .
H H21G 0.9027 0.6637 0.7061 0.110 Uiso calc PR 0.50 . .
H H21H 1.0848 0.6307 0.6788 0.110 Uiso calc PR 0.50 . .
C C220 0.7010(3) 0.24364(10) 0.44807(10) 0.0605(4) Uani d . 1 . .
C C225 0.8727(3) 0.25573(12) 0.43371(10) 0.0639(4) Uani d . 1 . .
H H225 0.9296 0.3119 0.4519 0.077 Uiso calc R 1 . .
C C224 0.9621(3) 0.18488(14) 0.39230(12) 0.0816(6) Uani d . 1 . .
H H224 1.0781 0.1938 0.3828 0.098 Uiso calc R 1 . .
C C222 0.7101(6) 0.08964(16) 0.37896(19) 0.1197(10) Uani d . 1 . .
H H222 0.6543 0.0332 0.3606 0.144 Uiso calc R 1 . .
C C223 0.8800(5) 0.10206(16) 0.36553(15) 0.1040(9) Uani d . 1 . .
H H223 0.9402 0.0546 0.3383 0.125 Uiso calc R 1 . .
C C221 0.6180(4) 0.15941(14) 0.41957(16) 0.0984(7) Uani d . 1 . .
H H221 0.5009 0.1497 0.4277 0.118 Uiso calc R 1 . .
C C115 0.21989(19) 0.47190(9) 0.00291(9) 0.0480(3) Uani d . 1 . .
C C110 0.24117(18) 0.52774(10) 0.09044(9) 0.0474(3) Uani d . 1 . .
C C116 0.2905(2) 0.58474(11) -0.02376(11) 0.0555(4) Uani d . 1 . .
C C117 0.3162(2) 0.64957(10) 0.06708(11) 0.0570(4) Uani d . 1 . .
C C114 0.1692(2) 0.38238(11) -0.03048(12) 0.0614(4) Uani d . 1 . .
H H114 0.1528 0.3451 -0.0893 0.074 Uiso calc R 1 . .
C C120 0.4972(2) 0.69464(11) 0.26728(10) 0.0568(4) Uani d . 1 . .
C C111 0.2174(2) 0.49301(13) 0.14423(11) 0.0643(4) Uani d . 1 . .
H H111 0.2334 0.5295 0.2032 0.077 Uiso calc R 1 . .
C C112 0.1700(3) 0.40430(15) 0.10900(15) 0.0759(6) Uani d . 1 . .
H H112 0.1554 0.3812 0.1449 0.091 Uiso calc R 1 . .
C C125 0.6317(2) 0.64524(12) 0.23666(12) 0.0652(4) Uani d . 1 . .
H H125 0.6074 0.6011 0.1796 0.078 Uiso calc R 1 . .
C C119 0.3077(3) 0.68063(12) 0.21185(11) 0.0708(5) Uani d . 1 . .
H H11A 0.2167 0.6609 0.2340 0.085 Uiso calc R 1 . .
H H11B 0.2811 0.7361 0.2165 0.085 Uiso calc R 1 . .
C C113 0.1435(3) 0.34875(13) 0.02172(16) 0.0758(5) Uani d . 1 . .
H H113 0.1085 0.2890 -0.0012 0.091 Uiso calc R 1 . .
C C11 0.3186(3) 0.61802(15) -0.08384(15) 0.0822(6) Uani d . 1 . .
H H11C 0.4464 0.6413 -0.0712 0.123 Uiso calc R 1 . .
H H11D 0.2444 0.6632 -0.0769 0.123 Uiso calc R 1 . .
H H11E 0.2831 0.5710 -0.1421 0.123 Uiso calc R 1 . .
C C124 0.8032(3) 0.66059(15) 0.29001(15) 0.0790(6) Uani d . 1 . .
H H124 0.8923 0.6260 0.2686 0.095 Uiso calc R 1 . .
C C122 0.7113(4) 0.77463(18) 0.40426(13) 0.0971(8) Uani d . 1 . .
H H122 0.7379 0.8190 0.4613 0.117 Uiso calc R 1 . .
C C123 0.8427(3) 0.72538(18) 0.37299(16) 0.0909(7) Uani d . 1 . .
H H123 0.9589 0.7360 0.4082 0.109 Uiso calc R 1 . .
C C121 0.5376(3) 0.75980(13) 0.35231(11) 0.0774(5) Uani d . 1 . .
H H121 0.4485 0.7937 0.3747 0.093 Uiso calc R 1 . .
C C315 0.24616(18) -0.05134(9) 0.97775(9) 0.0453(3) Uani d . 1 . .
O O3 0.2684(2) 0.20807(7) 1.08693(8) 0.0760(4) Uani d . 1 . .
O O2 0.8293(2) 0.44281(9) 0.64486(8) 0.0787(4) Uani d . 1 . .
O O1 0.3599(2) 0.72780(8) 0.09362(10) 0.0879(4) Uani d . 1 . .

loop_
_atom_site_aniso_label
_atom_site_aniso_U_11
_atom_site_aniso_U_22
_atom_site_aniso_U_33
_atom_site_aniso_U_12
_atom_site_aniso_U_13
_atom_site_aniso_U_23
N11 0.0469(7) 0.0550(7) 0.0483(7) 0.0114(5) 0.0066(5) 0.0171(6)
N12 0.0517(7) 0.0603(8) 0.0489(7) 0.0140(6) 0.0127(5) 0.0259(6)
N21 0.0511(7) 0.0470(6) 0.0435(6) 0.0113(5) 0.0137(5) 0.0205(5)
N22 0.0476(7) 0.0494(7) 0.0524(7) 0.0056(5) 0.0138(5) 0.0151(6)
N31 0.0479(7) 0.0470(7) 0.0509(7) -0.0003(5) 0.0031(5) 0.0246(6)
N32 0.0458(6) 0.0501(7) 0.0479(7) 0.0031(5) 0.0041(5) 0.0224(6)
C310 0.0336(6) 0.0473(7) 0.0459(7) 0.0031(5) 0.0010(5) 0.0186(6)
C316 0.0390(7) 0.0520(8) 0.0447(7) 0.0048(6) 0.0010(6) 0.0189(6)
C317 0.0483(8) 0.0447(8) 0.0525(8) 0.0058(6) -0.0002(6) 0.0198(7)
C314 0.0514(8) 0.0469(8) 0.0596(9) 0.0047(6) 0.0000(7) 0.0229(7)
C311 0.0469(8) 0.0693(10) 0.0509(9) 0.0095(7) 0.0082(6) 0.0268(8)
C313 0.0579(9) 0.0472(8) 0.0626(10) 0.0095(7) -0.0029(8) 0.0140(8)
C312 0.0512(9) 0.0676(11) 0.0486(9) 0.0160(8) 0.0039(7) 0.0097(8)
C320 0.0682(10) 0.0431(8) 0.0592(9) 0.0066(7) 0.0138(8) 0.0269(7)
C319 0.0604(10) 0.0614(10) 0.0710(11) -0.0056(8) 0.0077(8) 0.0374(9)
C31 0.0625(10) 0.0682(11) 0.0505(9) 0.0096(8) 0.0087(7) 0.0176(8)
C325 0.0663(11) 0.0806(12) 0.0669(11) 0.0178(9) 0.0156(8) 0.0421(10)
C323 0.124(2) 0.0773(14) 0.0761(14) 0.0410(14) 0.0033(13) 0.0420(11)
C321 0.1011(15) 0.0621(11) 0.0762(12) -0.0015(10) 0.0203(11) 0.0425(10)
C322 0.149(2) 0.0725(13) 0.0768(14) 0.0162(14) 0.0190(14) 0.0522(12)
C324 0.0730(13) 0.0944(15) 0.0890(15) 0.0303(11) 0.0106(11) 0.0454(13)
C210 0.0379(6) 0.0459(7) 0.0407(7) 0.0132(5) 0.0134(5) 0.0177(6)
C215 0.0408(7) 0.0458(7) 0.0452(7) 0.0125(6) 0.0148(6) 0.0173(6)
C217 0.0488(8) 0.0673(10) 0.0414(8) 0.0208(7) 0.0129(6) 0.0227(7)
C211 0.0434(7) 0.0507(8) 0.0458(8) 0.0066(6) 0.0073(6) 0.0140(7)
C216 0.0410(7) 0.0567(9) 0.0443(8) 0.0106(6) 0.0125(6) 0.0118(7)
C212 0.0471(8) 0.0801(12) 0.0420(8) 0.0194(8) 0.0070(6) 0.0214(8)
C214 0.0626(9) 0.0594(9) 0.0636(10) 0.0213(8) 0.0262(8) 0.0357(8)
C213 0.0635(10) 0.0858(12) 0.0538(9) 0.0310(9) 0.0205(8) 0.0413(9)
C219 0.0725(11) 0.0584(9) 0.0606(10) 0.0103(8) 0.0242(8) 0.0318(8)
C21 0.0546(10) 0.0806(12) 0.0495(9) 0.0060(8) 0.0045(7) 0.0066(8)
C220 0.0866(12) 0.0531(9) 0.0464(8) 0.0136(8) 0.0136(8) 0.0281(7)
C225 0.0734(11) 0.0629(10) 0.0484(9) 0.0207(8) 0.0055(8) 0.0233(8)
C224 0.0912(14) 0.0869(15) 0.0557(10) 0.0400(12) 0.0099(9) 0.0259(10)
C222 0.195(3) 0.0580(13) 0.112(2) 0.0256(17) 0.057(2) 0.0380(13)
C223 0.166(3) 0.0746(15) 0.0710(14) 0.0575(17) 0.0278(16) 0.0313(12)
C221 0.142(2) 0.0606(12) 0.1010(17) 0.0127(13) 0.0490(16) 0.0386(12)
C115 0.0429(7) 0.0512(8) 0.0516(8) 0.0139(6) 0.0087(6) 0.0265(7)
C110 0.0382(7) 0.0557(8) 0.0485(8) 0.0123(6) 0.0062(6) 0.0262(7)
C116 0.0470(8) 0.0649(10) 0.0633(10) 0.0120(7) 0.0133(7) 0.0375(8)
C117 0.0477(8) 0.0505(9) 0.0682(10) 0.0075(7) 0.0083(7) 0.0268(8)
C114 0.0579(9) 0.0512(9) 0.0678(10) 0.0137(7) 0.0070(8) 0.0250(8)
C120 0.0617(9) 0.0572(9) 0.0477(8) 0.0030(7) 0.0102(7) 0.0237(7)
C111 0.0510(9) 0.0926(13) 0.0583(10) 0.0156(8) 0.0073(7) 0.0451(10)
C112 0.0582(10) 0.0997(15) 0.1035(16) 0.0136(10) 0.0114(10) 0.0784(14)
C125 0.0562(9) 0.0684(11) 0.0665(10) 0.0052(8) 0.0084(8) 0.0316(9)
C119 0.0623(10) 0.0692(11) 0.0550(10) 0.0195(8) 0.0124(8) 0.0091(8)
C113 0.0636(11) 0.0625(11) 0.1107(17) 0.0117(8) 0.0063(10) 0.0540(12)
C11 0.0773(13) 0.1012(15) 0.0964(15) 0.0114(11) 0.0272(11) 0.0683(13)
C124 0.0596(11) 0.0971(15) 0.0982(16) 0.0023(10) 0.0034(10) 0.0674(13)
C122 0.1140(19) 0.1139(19) 0.0466(10) -0.0243(15) -0.0085(11) 0.0383(11)
C123 0.0792(14) 0.128(2) 0.0820(15) -0.0175(14) -0.0125(12) 0.0770(16)
C121 0.0951(14) 0.0802(13) 0.0491(10) 0.0050(10) 0.0163(9) 0.0259(9)
C315 0.0355(6) 0.0461(7) 0.0466(8) 0.0026(5) -0.0001(5) 0.0199(6)
O3 0.0989(10) 0.0443(6) 0.0733(8) 0.0121(6) 0.0078(7) 0.0233(6)
O2 0.0898(9) 0.0995(10) 0.0531(7) 0.0288(7) 0.0113(6) 0.0425(7)
O1 0.0865(10) 0.0527(7) 0.1109(11) -0.0007(6) 0.0136(8) 0.0328(7)

loop_
_atom_type_symbol
_atom_type_description
_atom_type_scat_dispersion_real
_atom_type_scat_dispersion_imag
_atom_type_scat_source
C C 0.0033 0.0016 'International Tables Vol C Tables 4.2.6.8 and 6.1.1.4'
H H 0.0000 0.0000 'International Tables Vol C Tables 4.2.6.8 and 6.1.1.4'
N N 0.0061 0.0033 'International Tables Vol C Tables 4.2.6.8 and 6.1.1.4'
O O 0.0106 0.0060 'International Tables Vol C Tables 4.2.6.8 and 6.1.1.4'

loop_
_geom_angle_atom_site_label_1
_geom_angle_atom_site_label_2
_geom_angle_atom_site_label_3
_geom_angle_site_symmetry_1
_geom_angle_site_symmetry_3
_geom_angle
_geom_angle_publ_flag
C117 N11 C110 . . 121.79(13) ?
C117 N11 C119 . . 117.13(14) ?
C110 N11 C119 . . 121.08(14) ?
C116 N12 C115 . . 118.81(13) ?
C217 N21 C210 . . 121.92(13) ?
C217 N21 C219 . . 117.66(13) ?
C210 N21 C219 . . 120.41(12) ?
C216 N22 C215 . . 118.75(13) ?
C317 N31 C310 . . 121.23(12) ?
C317 N31 C319 . . 118.47(13) ?
C310 N31 C319 . . 120.27(13) ?
C316 N32 C315 . . 118.81(13) ?
N31 C310 C311 . . 122.63(14) ?
N31 C310 C315 . . 118.51(13) ?
C311 C310 C315 . . 118.85(14) ?
N32 C316 C317 . . 123.92(13) ?
N32 C316 C31 . . 119.39(15) ?
C317 C316 C31 . . 116.69(14) ?
O3 C317 N31 . . 122.14(15) ?
O3 C317 C316 . . 122.08(15) ?
N31 C317 C316 . . 115.77(13) ?
C313 C314 C315 . . 120.65(16) ?
C313 C314 H314 . . 119.7 ?
C315 C314 H314 . . 119.7 ?
C312 C311 C310 . . 119.83(16) ?
C312 C311 H311 . . 120.1 ?
C310 C311 H311 . . 120.1 ?
C314 C313 C312 . . 119.32(15) ?
C314 C313 H313 . . 120.3 ?
C312 C313 H313 . . 120.3 ?
C311 C312 C313 . . 121.41(16) ?
C311 C312 H312 . . 119.3 ?
C313 C312 H312 . . 119.3 ?
C325 C320 C321 . . 118.56(17) ?
C325 C320 C319 . . 122.91(15) ?
C321 C320 C319 . . 118.50(16) ?
N31 C319 C320 . . 114.42(13) ?
N31 C319 H31A . . 108.7 ?
C320 C319 H31A . . 108.7 ?
N31 C319 H31B . . 108.7 ?
C320 C319 H31B . . 108.7 ?
H31A C319 H31B . . 107.6 ?
C316 C31 H31C . . 109.5 ?
C316 C31 H31D . . 109.5 ?
H31C C31 H31D . . 109.5 ?
C316 C31 H31E . . 109.5 ?
H31C C31 H31E . . 109.5 ?
H31D C31 H31E . . 109.5 ?
C316 C31 H31F . . 109.5 ?
H31C C31 H31F . . 141.1 ?
H31D C31 H31F . . 56.3 ?
H31E C31 H31F . . 56.3 ?
C316 C31 H31G . . 109.5 ?
H31C C31 H31G . . 56.3 ?
H31D C31 H31G . . 141.1 ?
H31E C31 H31G . . 56.3 ?
H31F C31 H31G . . 109.5 ?
C316 C31 H31H . . 109.5 ?
H31C C31 H31H . . 56.3 ?
H31D C31 H31H . . 56.3 ?
H31E C31 H31H . . 141.1 ?
H31F C31 H31H . . 109.5 ?
H31G C31 H31H . . 109.5 ?
C320 C325 C324 . . 120.63(19) ?
C320 C325 H325 . . 119.7 ?
C324 C325 H325 . . 119.7 ?
C324 C323 C322 . . 119.4(2) ?
C324 C323 H323 . . 120.3 ?
C322 C323 H323 . . 120.3 ?
C322 C321 C320 . . 120.3(2) ?
C322 C321 H321 . . 119.9 ?
C320 C321 H321 . . 119.9 ?
C323 C322 C321 . . 120.7(2) ?
C323 C322 H322 . . 119.6 ?
C321 C322 H322 . . 119.6 ?
C323 C324 C325 . . 120.4(2) ?
C323 C324 H324 . . 119.8 ?
C325 C324 H324 . . 119.8 ?
N21 C210 C215 . . 118.06(12) ?
N21 C210 C211 . . 122.81(13) ?
C215 C210 C211 . . 119.13(13) ?
N22 C215 C210 . . 122.03(13) ?
N22 C215 C214 . . 118.47(14) ?
C210 C215 C214 . . 119.49(14) ?
O2 C217 N21 . . 122.38(16) ?
O2 C217 C216 . . 122.44(15) ?
N21 C217 C216 . . 115.18(13) ?
C212 C211 C210 . . 120.35(15) ?
C212 C211 H211 . . 119.8 ?
C210 C211 H211 . . 119.8 ?
N22 C216 C217 . . 123.92(13) ?
N22 C216 C21 . . 119.22(16) ?
C217 C216 C21 . . 116.85(15) ?
C211 C212 C213 . . 120.53(15) ?
C211 C212 H212 . . 119.7 ?
C213 C212 H212 . . 119.7 ?
C213 C214 C215 . . 120.48(16) ?
C213 C214 H214 . . 119.8 ?
C215 C214 H214 . . 119.8 ?
C214 C213 C212 . . 120.00(15) ?
C214 C213 H213 . . 120.0 ?
C212 C213 H213 . . 120.0 ?
N21 C219 C220 . . 113.86(14) ?
N21 C219 H21A . . 108.8 ?
C220 C219 H21A . . 108.8 ?
N21 C219 H21B . . 108.8 ?
C220 C219 H21B . . 108.8 ?
H21A C219 H21B . . 107.7 ?
C216 C21 H21C . . 109.5 ?
C216 C21 H21D . . 109.5 ?
H21C C21 H21D . . 109.5 ?
C216 C21 H21E . . 109.5 ?
H21C C21 H21E . . 109.5 ?
H21D C21 H21E . . 109.5 ?
C216 C21 H21F . . 109.5 ?
H21C C21 H21F . . 141.1 ?
H21D C21 H21F . . 56.3 ?
H21E C21 H21F . . 56.3 ?
C216 C21 H21G . . 109.5 ?
H21C C21 H21G . . 56.3 ?
H21D C21 H21G . . 141.1 ?
H21E C21 H21G . . 56.3 ?
H21F C21 H21G . . 109.5 ?
C216 C21 H21H . . 109.5 ?
H21C C21 H21H . . 56.3 ?
H21D C21 H21H . . 56.3 ?
H21E C21 H21H . . 141.1 ?
H21F C21 H21H . . 109.5 ?
H21G C21 H21H . . 109.5 ?
C225 C220 C221 . . 118.69(18) ?
C225 C220 C219 . . 122.86(16) ?
C221 C220 C219 . . 118.43(19) ?
C220 C225 C224 . . 120.62(19) ?
C220 C225 H225 . . 119.7 ?
C224 C225 H225 . . 119.7 ?
C223 C224 C225 . . 120.2(2) ?
C223 C224 H224 . . 119.9 ?
C225 C224 H224 . . 119.9 ?
C223 C222 C221 . . 121.2(3) ?
C223 C222 H222 . . 119.4 ?
C221 C222 H222 . . 119.4 ?
C222 C223 C224 . . 119.5(2) ?
C222 C223 H223 . . 120.3 ?
C224 C223 H223 . . 120.3 ?
C220 C221 C222 . . 119.8(3) ?
C220 C221 H221 . . 120.1 ?
C222 C221 H221 . . 120.1 ?
C110 C115 N12 . . 122.21(13) ?
C110 C115 C114 . . 119.57(14) ?
N12 C115 C114 . . 118.22(14) ?
C115 C110 C111 . . 119.38(15) ?
C115 C110 N11 . . 117.70(13) ?
C111 C110 N11 . . 122.91(14) ?
N12 C116 C117 . . 123.73(14) ?
N12 C116 C11 . . 119.35(16) ?
C117 C116 C11 . . 116.91(16) ?
O1 C117 N11 . . 122.09(16) ?
O1 C117 C116 . . 122.16(17) ?
N11 C117 C116 . . 115.74(13) ?
C113 C114 C115 . . 121.00(17) ?
C113 C114 H114 . . 119.5 ?
C115 C114 H114 . . 119.5 ?
C125 C120 C121 . . 118.34(17) ?
C125 C120 C119 . . 122.77(14) ?
C121 C120 C119 . . 118.90(16) ?
C112 C111 C110 . . 119.25(17) ?
C112 C111 H111 . . 120.4 ?
C110 C111 H111 . . 120.4 ?
C111 C112 C113 . . 121.61(17) ?
C111 C112 H112 . . 119.2 ?
C113 C112 H112 . . 119.2 ?
C120 C125 C124 . . 120.60(19) ?
C120 C125 H125 . . 119.7 ?
C124 C125 H125 . . 119.7 ?
N11 C119 C120 . . 113.91(14) ?
N11 C119 H11A . . 108.8 ?
C120 C119 H11A . . 108.8 ?
N11 C119 H11B . . 108.8 ?
C120 C119 H11B . . 108.8 ?
H11A C119 H11B . . 107.7 ?
C114 C113 C112 . . 119.15(17) ?
C114 C113 H113 . . 120.4 ?
C112 C113 H113 . . 120.4 ?
C116 C11 H11C . . 109.5 ?
C116 C11 H11D . . 109.5 ?
H11C C11 H11D . . 109.5 ?
C116 C11 H11E . . 109.5 ?
H11C C11 H11E . . 109.5 ?
H11D C11 H11E . . 109.5 ?
C123 C124 C125 . . 120.7(2) ?
C123 C124 H124 . . 119.6 ?
C125 C124 H124 . . 119.6 ?
C123 C122 C121 . . 120.9(2) ?
C123 C122 H122 . . 119.5 ?
C121 C122 H122 . . 119.5 ?
C124 C123 C122 . . 119.4(2) ?
C124 C123 H123 . . 120.3 ?
C122 C123 H123 . . 120.3 ?
C120 C121 C122 . . 120.0(2) ?
C120 C121 H121 . . 120.0 ?
C122 C121 H121 . . 120.0 ?
N32 C315 C314 . . 118.37(14) ?
N32 C315 C310 . . 121.69(13) ?
C314 C315 C310 . . 119.92(14) ?

loop_
_geom_bond_atom_site_label_1
_geom_bond_atom_site_label_2
_geom_bond_site_symmetry_2
_geom_bond_distance
_geom_bond_publ_flag
N11 C117 . 1.375(2) ?
N11 C110 . 1.3996(19) ?
N11 C119 . 1.462(2) ?
N12 C116 . 1.288(2) ?
N12 C115 . 1.3891(19) ?
N21 C217 . 1.3784(19) ?
N21 C210 . 1.3925(18) ?
N21 C219 . 1.459(2) ?
N22 C216 . 1.284(2) ?
N22 C215 . 1.3920(19) ?
N31 C317 . 1.374(2) ?
N31 C310 . 1.3954(18) ?
N31 C319 . 1.470(2) ?
N32 C316 . 1.2866(19) ?
N32 C315 . 1.3868(18) ?
C310 C311 . 1.397(2) ?
C310 C315 . 1.398(2) ?
C316 C317 . 1.472(2) ?
C316 C31 . 1.495(2) ?
C317 O3 . 1.2251(18) ?
C314 C313 . 1.369(2) ?
C314 C315 . 1.393(2) ?
C314 H314 . 0.9300 ?
C311 C312 . 1.374(2) ?
C311 H311 . 0.9300 ?
C313 C312 . 1.381(3) ?
C313 H313 . 0.9300 ?
C312 H312 . 0.9300 ?
C320 C325 . 1.374(3) ?
C320 C321 . 1.384(2) ?
C320 C319 . 1.507(2) ?
C319 H31A . 0.9700 ?
C319 H31B . 0.9700 ?
C31 H31C . 0.9600 ?
C31 H31D . 0.9600 ?
C31 H31E . 0.9600 ?
C31 H31F . 0.9600 ?
C31 H31G . 0.9600 ?
C31 H31H . 0.9600 ?
C325 C324 . 1.379(3) ?
C325 H325 . 0.9300 ?
C323 C324 . 1.365(3) ?
C323 C322 . 1.367(4) ?
C323 H323 . 0.9300 ?
C321 C322 . 1.374(3) ?
C321 H321 . 0.9300 ?
C322 H322 . 0.9300 ?
C324 H324 . 0.9300 ?
C210 C215 . 1.394(2) ?
C210 C211 . 1.3983(19) ?
C215 C214 . 1.394(2) ?
C217 O2 . 1.2185(19) ?
C217 C216 . 1.478(2) ?
C211 C212 . 1.371(2) ?
C211 H211 . 0.9300 ?
C216 C21 . 1.495(2) ?
C212 C213 . 1.378(3) ?
C212 H212 . 0.9300 ?
C214 C213 . 1.374(2) ?
C214 H214 . 0.9300 ?
C213 H213 . 0.9300 ?
C219 C220 . 1.507(2) ?
C219 H21A . 0.9700 ?
C219 H21B . 0.9700 ?
C21 H21C . 0.9600 ?
C21 H21D . 0.9600 ?
C21 H21E . 0.9600 ?
C21 H21F . 0.9600 ?
C21 H21G . 0.9600 ?
C21 H21H . 0.9600 ?
C220 C225 . 1.375(3) ?
C220 C221 . 1.384(3) ?
C225 C224 . 1.388(2) ?
C225 H225 . 0.9300 ?
C224 C223 . 1.367(4) ?
C224 H224 . 0.9300 ?
C222 C223 . 1.355(4) ?
C222 C221 . 1.386(4) ?
C222 H222 . 0.9300 ?
C223 H223 . 0.9300 ?
C221 H221 . 0.9300 ?
C115 C110 . 1.387(2) ?
C115 C114 . 1.395(2) ?
C110 C111 . 1.398(2) ?
C116 C117 . 1.462(2) ?
C116 C11 . 1.492(2) ?
C117 O1 . 1.2261(19) ?
C114 C113 . 1.360(3) ?
C114 H114 . 0.9300 ?
C120 C125 . 1.374(2) ?
C120 C121 . 1.382(2) ?
C120 C119 . 1.512(2) ?
C111 C112 . 1.374(3) ?
C111 H111 . 0.9300 ?
C112 C113 . 1.379(3) ?
C112 H112 . 0.9300 ?
C125 C124 . 1.385(3) ?
C125 H125 . 0.9300 ?
C119 H11A . 0.9700 ?
C119 H11B . 0.9700 ?
C113 H113 . 0.9300 ?
C11 H11C . 0.9600 ?
C11 H11D . 0.9600 ?
C11 H11E . 0.9600 ?
C124 C123 . 1.355(3) ?
C124 H124 . 0.9300 ?
C122 C123 . 1.357(4) ?
C122 C121 . 1.388(3) ?
C122 H122 . 0.9300 ?
C123 H123 . 0.9300 ?
C121 H121 . 0.9300 ?

loop_
_geom_hbond_atom_site_label_D
_geom_hbond_atom_site_label_H
_geom_hbond_atom_site_label_A
_geom_hbond_site_symmetry_A
_geom_hbond_distance_DH
_geom_hbond_distance_HA
_geom_hbond_distance_DA
_geom_hbond_angle_DHA
_geom_hbond_publ_flag
C119 H11B O1 . 0.97 2.34 2.706(3) 102 ?
C219 H21B O2 . 0.97 2.32 2.722(2) 104 ?
C21 H21F O2 . 0.96 2.37 2.824(3) 109 ?
C319 H31B O3 . 0.97 2.33 2.740(2) 105 ?
C31 H31F O3 . 0.96 2.35 2.810(3) 109 ?
C125 H125 N11 . 0.93 2.51 2.858(2) 102 ?
C125 H125 N12 2_665 0.93 2.62 3.423(2) 145 y
C225 H225 N21 . 0.93 2.53 2.864(3) 102 ?
C321 H321 O1 2_666 0.93 2.56 3.320(3) 140 y
C325 H325 N31 . 0.93 2.57 2.898(3) 101 ?
C325 H325 N32 2_557 0.93 2.51 3.380(3) 155 y
